data_2226375
loop_
_publ_author_name
'Liu, Shi-Yong'
'You, Zhonglu'

_publ_section_title
;
 (<i>E</i>)-<i>N</i>'-(5-Bromo-2-hydroxybenzylidene)-4-hydroxy-3-methoxybenzohydrazide
 methanol solvate
;
_journal_coeditor_code CI5098
_journal_issue 7
_journal_name_full 'Acta Crystallographica Section E'
_journal_page_first o1662
_journal_paper_doi 10.1107/S1600536810022063
_journal_volume 66
_journal_year 2010
_chemical_formula_iupac 'C15 H13 Br N2 O4, C H4 O'
_chemical_formula_moiety 'C15 H13 Br N2 O4, C H4 O'
_chemical_formula_sum 'C16 H17 Br N2 O5'
_chemical_formula_weight 397.23
_chemical_name_systematic
;
(<i>E</i>)-<i>N</i>'-(5-Bromo-2-hydroxybenzylidene)-4-hydroxy-3-
methoxybenzohydrazide methanol solvate
;
_space_group_IT_number 14
_symmetry_cell_setting monoclinic
_symmetry_space_group_name_Hall '-P 2yn'
_symmetry_space_group_name_H-M 'P 1 21/n 1'
_atom_sites_solution_hydrogens geom
_atom_sites_solution_primary direct
_atom_sites_solution_secondary difmap
_audit_creation_method SHELXL-97
_cell_angle_alpha 90.00
_cell_angle_beta 91.200(3)
_cell_angle_gamma 90.00
_cell_formula_units_Z 4
_cell_length_a 7.4412(4)
_cell_length_b 17.5287(9)
_cell_length_c 12.5555(8)
_cell_measurement_reflns_used 2105
_cell_measurement_temperature 298(2)
_cell_measurement_theta_max 24.0
_cell_measurement_theta_min 2.3
_cell_volume 1637.31(16)
_computing_cell_refinement 'SAINT (Bruker, 2007)'
_computing_data_collection 'SMART (Bruker, 2007)'
_computing_data_reduction 'SAINT (Bruker, 2007)'
_computing_molecular_graphics 'SHELXTL (Sheldrick, 2008)'
_computing_publication_material 'SHELXTL (Sheldrick, 2008)'
_computing_structure_refinement 'SHELXTL (Sheldrick, 2008)'
_computing_structure_solution 'SHELXTL (Sheldrick, 2008)'
_diffrn_ambient_temperature 298(2)
_diffrn_measured_fraction_theta_full 0.987
_diffrn_measured_fraction_theta_max 0.987
_diffrn_measurement_device_type 'Bruker SMART CCD area-detector'
_diffrn_measurement_method '\w scans'
_diffrn_radiation_monochromator graphite
_diffrn_radiation_source 'fine-focus sealed tube'
_diffrn_radiation_type MoK\a
_diffrn_radiation_wavelength 0.71073
_diffrn_reflns_av_R_equivalents 0.0387
_diffrn_reflns_av_sigmaI/netI 0.0460
_diffrn_reflns_limit_h_max 9
_diffrn_reflns_limit_h_min -9
_diffrn_reflns_limit_k_max 21
_diffrn_reflns_limit_k_min -19
_diffrn_reflns_limit_l_max 15
_diffrn_reflns_limit_l_min -13
_diffrn_reflns_number 9411
_diffrn_reflns_theta_full 26.56
_diffrn_reflns_theta_max 26.56
_diffrn_reflns_theta_min 2.00
_diffrn_standards_number 0
_exptl_absorpt_coefficient_mu 2.540
_exptl_absorpt_correction_T_max 0.5927
_exptl_absorpt_correction_T_min 0.5471
_exptl_absorpt_correction_type multi-scan
_exptl_absorpt_process_details '(SADABS; Bruker, 2001)'
_exptl_crystal_colour colourless
_exptl_crystal_density_diffrn 1.611
_exptl_crystal_density_method 'not measured'
_exptl_crystal_description Block
_exptl_crystal_F_000 808
_exptl_crystal_size_max 0.27
_exptl_crystal_size_mid 0.23
_exptl_crystal_size_min 0.23
_refine_diff_density_max 0.243
_refine_diff_density_min -0.313
_refine_ls_extinction_method none
_refine_ls_goodness_of_fit_ref 1.006
_refine_ls_hydrogen_treatment mixed
_refine_ls_matrix_type full
_refine_ls_number_parameters 225
_refine_ls_number_reflns 3368
_refine_ls_number_restraints 1
_refine_ls_restrained_S_all 1.006
_refine_ls_R_factor_all 0.0676
_refine_ls_R_factor_gt 0.0360
_refine_ls_shift/su_max 0.001
_refine_ls_shift/su_max_lt 0.001
_refine_ls_shift/su_mean 0.000
_refine_ls_structure_factor_coef Fsqd
_refine_ls_weighting_details 'calc w=1/[\s^2^(Fo^2^)+(0.0375P)^2^] where P=(Fo^2^+2Fc^2^)/3'
_refine_ls_weighting_scheme calc
_refine_ls_wR_factor_gt 0.0725
_refine_ls_wR_factor_ref 0.0822
_reflns_number_gt 2230
_reflns_number_total 3368
_reflns_threshold_expression I>2\s(I)
_cod_data_source_file ci5098.cif
_cod_data_source_block I
_cod_original_sg_symbol_H-M 'P 21/n'
_cod_database_code 2226375
_cod_database_fobs_code 2226375

loop_
_symmetry_equiv_pos_as_xyz
'x, y, z'
'-x+1/2, y+1/2, -z+1/2'
'-x, -y, -z'
'x-1/2, -y-1/2, z-1/2'

loop_
_atom_site_type_symbol
_atom_site_label
_atom_site_fract_x
_atom_site_fract_y
_atom_site_fract_z
_atom_site_U_iso_or_equiv
_atom_site_adp_type
_atom_site_calc_flag
_atom_site_refinement_flags
_atom_site_occupancy
_atom_site_disorder_assembly
_atom_site_disorder_group
Br Br1 0.18595(5) 0.149648(15) 0.52921(3) 0.05687(14) Uani d . 1 . .
N N1 0.2299(3) 0.51490(11) 0.46909(16) 0.0362(5) Uani d . 1 . .
N N2 0.2800(3) 0.57506(11) 0.53449(16) 0.0370(5) Uani d D 1 . .
O O1 0.0923(3) 0.44648(10) 0.29416(14) 0.0550(6) Uani d . 1 . .
H H1 0.1171 0.4831 0.3324 0.083 Uiso calc R 1 . .
O O2 0.2525(3) 0.65966(10) 0.40042(15) 0.0508(5) Uani d . 1 . .
O O3 0.3700(3) 0.91862(9) 0.56842(13) 0.0438(5) Uani d . 1 . .
O O4 0.5122(3) 0.89035(10) 0.75563(14) 0.0513(5) Uani d . 1 . .
H H4 0.5720 0.8758 0.8073 0.077 Uiso calc R 1 . .
O O5 0.3071(3) 0.51702(11) 0.75469(16) 0.0561(6) Uani d . 1 . .
H H5 0.2163 0.4979 0.7793 0.084 Uiso calc R 1 . .
C C1 0.1853(4) 0.38040(14) 0.4545(2) 0.0363(6) Uani d . 1 . .
C C2 0.1173(4) 0.38095(15) 0.3500(2) 0.0382(6) Uani d . 1 . .
C C3 0.0704(4) 0.31294(16) 0.3002(2) 0.0468(7) Uani d . 1 . .
H H3 0.0236 0.3136 0.2309 0.056 Uiso calc R 1 . .
C C4 0.0928(4) 0.24469(15) 0.3524(2) 0.0489(8) Uani d . 1 . .
H H4A 0.0631 0.1992 0.3182 0.059 Uiso calc R 1 . .
C C5 0.1593(4) 0.24389(14) 0.4555(2) 0.0408(7) Uani d . 1 . .
C C6 0.2052(4) 0.31014(14) 0.5065(2) 0.0393(7) Uani d . 1 . .
H H6 0.2498 0.3086 0.5763 0.047 Uiso calc R 1 . .
C C7 0.2359(4) 0.44864(14) 0.5118(2) 0.0386(7) Uani d . 1 . .
H H7 0.2743 0.4443 0.5824 0.046 Uiso calc R 1 . .
C C8 0.2886(3) 0.64661(13) 0.4938(2) 0.0329(6) Uani d . 1 . .
C C9 0.3473(3) 0.70777(13) 0.56902(19) 0.0305(6) Uani d . 1 . .
C C10 0.3292(3) 0.78280(13) 0.5325(2) 0.0328(6) Uani d . 1 . .
H H10 0.2810 0.7921 0.4648 0.039 Uiso calc R 1 . .
C C11 0.3827(3) 0.84311(12) 0.5964(2) 0.0317(6) Uani d . 1 . .
C C12 0.4587(4) 0.82893(14) 0.69653(19) 0.0336(6) Uani d . 1 . .
C C13 0.4745(4) 0.75503(13) 0.7325(2) 0.0357(6) Uani d . 1 . .
H H13 0.5227 0.7457 0.8002 0.043 Uiso calc R 1 . .
C C14 0.4193(3) 0.69455(14) 0.66906(19) 0.0350(6) Uani d . 1 . .
H H14 0.4310 0.6448 0.6941 0.042 Uiso calc R 1 . .
C C15 0.3218(4) 0.93558(16) 0.4607(2) 0.0530(8) Uani d . 1 . .
H H15A 0.4045 0.9110 0.4141 0.079 Uiso calc R 1 . .
H H15B 0.3261 0.9898 0.4498 0.079 Uiso calc R 1 . .
H H15C 0.2022 0.9174 0.4455 0.079 Uiso calc R 1 . .
C C16 0.4575(5) 0.4742(2) 0.7866(3) 0.0815(11) Uani d . 1 . .
H H16A 0.5649 0.5019 0.7707 0.122 Uiso calc R 1 . .
H H16B 0.4572 0.4264 0.7491 0.122 Uiso calc R 1 . .
H H16C 0.4536 0.4648 0.8618 0.122 Uiso calc R 1 . .
H H2 0.291(4) 0.5653(18) 0.6041(10) 0.080 Uiso d D 1 . .

loop_
_atom_site_aniso_label
_atom_site_aniso_U_11
_atom_site_aniso_U_22
_atom_site_aniso_U_33
_atom_site_aniso_U_12
_atom_site_aniso_U_13
_atom_site_aniso_U_23
Br1 0.0671(2) 0.02604(16) 0.0779(3) -0.00003(14) 0.01145(17) 0.00364(15)
N1 0.0442(14) 0.0265(12) 0.0378(13) -0.0026(10) -0.0020(10) -0.0059(10)
N2 0.0540(15) 0.0219(11) 0.0346(12) -0.0025(10) -0.0071(12) -0.0032(10)
O1 0.0824(16) 0.0330(11) 0.0492(12) -0.0019(11) -0.0106(11) 0.0004(9)
O2 0.0814(16) 0.0344(11) 0.0359(11) -0.0045(10) -0.0189(10) 0.0029(8)
O3 0.0658(14) 0.0215(9) 0.0437(11) 0.0019(8) -0.0123(10) 0.0040(8)
O4 0.0815(17) 0.0257(10) 0.0458(13) 0.0000(9) -0.0218(11) -0.0052(8)
O5 0.0667(15) 0.0455(12) 0.0558(13) -0.0083(11) -0.0048(12) 0.0131(10)
C1 0.0394(17) 0.0283(13) 0.0413(16) -0.0033(12) 0.0036(13) -0.0056(12)
C2 0.0431(17) 0.0291(13) 0.0424(16) -0.0010(12) 0.0031(13) -0.0013(12)
C3 0.052(2) 0.0403(17) 0.0474(17) -0.0067(14) -0.0019(14) -0.0107(14)
C4 0.057(2) 0.0309(15) 0.059(2) -0.0117(13) 0.0078(16) -0.0125(14)
C5 0.0424(17) 0.0249(14) 0.0554(19) -0.0001(11) 0.0095(14) -0.0025(13)
C6 0.0464(18) 0.0289(14) 0.0428(16) -0.0031(12) 0.0026(14) -0.0021(12)
C7 0.0520(18) 0.0277(14) 0.0358(15) -0.0001(12) -0.0031(13) -0.0012(12)
C8 0.0380(16) 0.0268(13) 0.0338(15) -0.0014(11) -0.0027(12) 0.0006(11)
C9 0.0362(16) 0.0212(12) 0.0341(14) -0.0007(10) 0.0015(12) 0.0009(10)
C10 0.0365(16) 0.0285(13) 0.0331(14) 0.0023(11) -0.0051(12) 0.0039(11)
C11 0.0375(16) 0.0179(12) 0.0396(15) 0.0030(10) -0.0003(12) 0.0015(11)
C12 0.0395(16) 0.0267(13) 0.0343(15) -0.0007(11) -0.0030(12) -0.0031(11)
C13 0.0483(18) 0.0307(14) 0.0277(13) -0.0004(12) -0.0081(12) 0.0018(11)
C14 0.0455(17) 0.0242(13) 0.0352(15) -0.0015(11) -0.0032(13) 0.0059(11)
C15 0.077(2) 0.0306(15) 0.0507(19) -0.0022(15) -0.0197(16) 0.0146(13)
C16 0.080(3) 0.077(3) 0.087(3) 0.003(2) -0.015(2) 0.018(2)

loop_
_atom_type_symbol
_atom_type_description
_atom_type_scat_dispersion_real
_atom_type_scat_dispersion_imag
_atom_type_scat_source
C C 0.0033 0.0016 'International Tables Vol C Tables 4.2.6.8 and 6.1.1.4'
H H 0.0000 0.0000 'International Tables Vol C Tables 4.2.6.8 and 6.1.1.4'
N N 0.0061 0.0033 'International Tables Vol C Tables 4.2.6.8 and 6.1.1.4'
O O 0.0106 0.0060 'International Tables Vol C Tables 4.2.6.8 and 6.1.1.4'
Br Br -0.2901 2.4595 'International Tables Vol C Tables 4.2.6.8 and 6.1.1.4'

loop_
_geom_angle_atom_site_label_1
_geom_angle_atom_site_label_2
_geom_angle_atom_site_label_3
_geom_angle_site_symmetry_1
_geom_angle_site_symmetry_3
_geom_angle
_geom_angle_publ_flag
C7 N1 N2 . . 115.9(2) ?
C8 N2 N1 . . 119.7(2) ?
C8 N2 H2 . . 123(2) ?
N1 N2 H2 . . 117(2) ?
C2 O1 H1 . . 109.5 ?
C11 O3 C15 . . 117.37(19) ?
C12 O4 H4 . . 109.5 ?
C16 O5 H5 . . 109.5 ?
C2 C1 C6 . . 118.5(2) ?
C2 C1 C7 . . 123.3(2) ?
C6 C1 C7 . . 118.2(2) ?
O1 C2 C3 . . 117.6(2) ?
O1 C2 C1 . . 122.3(2) ?
C3 C2 C1 . . 120.0(3) ?
C4 C3 C2 . . 120.4(3) ?
C4 C3 H3 . . 119.8 ?
C2 C3 H3 . . 119.8 ?
C3 C4 C5 . . 119.7(3) ?
C3 C4 H4A . . 120.1 ?
C5 C4 H4A . . 120.1 ?
C6 C5 C4 . . 120.9(3) ?
C6 C5 Br1 . . 119.1(2) ?
C4 C5 Br1 . . 119.9(2) ?
C5 C6 C1 . . 120.3(2) ?
C5 C6 H6 . . 119.8 ?
C1 C6 H6 . . 119.8 ?
N1 C7 C1 . . 122.5(2) ?
N1 C7 H7 . . 118.7 ?
C1 C7 H7 . . 118.7 ?
O2 C8 N2 . . 121.7(2) ?
O2 C8 C9 . . 122.1(2) ?
N2 C8 C9 . . 116.2(2) ?
C14 C9 C10 . . 119.4(2) ?
C14 C9 C8 . . 124.2(2) ?
C10 C9 C8 . . 116.4(2) ?
C11 C10 C9 . . 120.3(2) ?
C11 C10 H10 . . 119.9 ?
C9 C10 H10 . . 119.9 ?
O3 C11 C10 . . 124.9(2) ?
O3 C11 C12 . . 115.4(2) ?
C10 C11 C12 . . 119.7(2) ?
O4 C12 C13 . . 122.9(2) ?
O4 C12 C11 . . 117.4(2) ?
C13 C12 C11 . . 119.7(2) ?
C12 C13 C14 . . 120.6(2) ?
C12 C13 H13 . . 119.7 ?
C14 C13 H13 . . 119.7 ?
C9 C14 C13 . . 120.2(2) ?
C9 C14 H14 . . 119.9 ?
C13 C14 H14 . . 119.9 ?
O3 C15 H15A . . 109.5 ?
O3 C15 H15B . . 109.5 ?
H15A C15 H15B . . 109.5 ?
O3 C15 H15C . . 109.5 ?
H15A C15 H15C . . 109.5 ?
H15B C15 H15C . . 109.5 ?
O5 C16 H16A . . 109.5 ?
O5 C16 H16B . . 109.5 ?
H16A C16 H16B . . 109.5 ?
O5 C16 H16C . . 109.5 ?
H16A C16 H16C . . 109.5 ?
H16B C16 H16C . . 109.5 ?

loop_
_geom_bond_atom_site_label_1
_geom_bond_atom_site_label_2
_geom_bond_site_symmetry_2
_geom_bond_distance
_geom_bond_publ_flag
Br1 C5 . 1.902(3) ?
N1 C7 . 1.279(3) ?
N1 N2 . 1.383(3) ?
N2 C8 . 1.356(3) ?
N2 H2 . 0.893(10) ?
O1 C2 . 1.357(3) ?
O1 H1 . 0.82 ?
O2 C8 . 1.218(3) ?
O3 C11 . 1.372(3) ?
O3 C15 . 1.423(3) ?
O4 C12 . 1.362(3) ?
O4 H4 . 0.82 ?
O5 C16 . 1.400(4) ?
O5 H5 . 0.82 ?
C1 C2 . 1.395(4) ?
C1 C6 . 1.401(4) ?
C1 C7 . 1.442(3) ?
C2 C3 . 1.388(4) ?
C3 C4 . 1.373(4) ?
C3 H3 . 0.93 ?
C4 C5 . 1.376(4) ?
C4 H4A . 0.93 ?
C5 C6 . 1.367(3) ?
C6 H6 . 0.93 ?
C7 H7 . 0.93 ?
C8 C9 . 1.489(3) ?
C9 C14 . 1.375(3) ?
C9 C10 . 1.399(3) ?
C10 C11 . 1.381(3) ?
C10 H10 . 0.93 ?
C11 C12 . 1.390(3) ?
C12 C13 . 1.376(3) ?
C13 C14 . 1.383(3) ?
C13 H13 . 0.93 ?
C14 H14 . 0.93 ?
C15 H15A . 0.96 ?
C15 H15B . 0.96 ?
C15 H15C . 0.96 ?
C16 H16A . 0.96 ?
C16 H16B . 0.96 ?
C16 H16C . 0.96 ?

loop_
_geom_hbond_atom_site_label_D
_geom_hbond_atom_site_label_H
_geom_hbond_atom_site_label_A
_geom_hbond_site_symmetry_A
_geom_hbond_distance_DH
_geom_hbond_distance_HA
_geom_hbond_distance_DA
_geom_hbond_angle_DHA
N2 H2 O5 . 0.890(10) 2.070(10) 2.949(3) 167(3)
O1 H1 N1 . 0.82 1.98 2.686(3) 145
O4 H4 O2 4_676 0.82 1.87 2.671(3) 166
O5 H5 O3 2_546 0.82 2.46 3.125(3) 139
O5 H5 O4 2_546 0.82 2.57 3.252(3) 141

loop_
_cod_related_entry_id
_cod_related_entry_database
_cod_related_entry_code
1 ChemSpider 30656107
